data_7150696
loop_
_publ_author_name
'Hong, Bor-Cherng'
'Nimje, Roshan Y.'
'Liao, Ju-Hsiou'

_publ_section_title
;
 Enantioselective synthesis of highly functionalized
 octahydro-6-oxo-1-phenylnaphthalene-2-carbaldehydes via
 organocatalytic domino reactions
;
_journal_issue 15
_journal_name_full 'Organic &amp; Biomolecular Chemistry'
_journal_page_first 3095
_journal_paper_doi 10.1039/b906205j
_journal_volume 7
_journal_year 2009
_chemical_absolute_configuration unk
_chemical_formula_sum 'C17 H18 O2'
_chemical_formula_weight 254.31
_chemical_name_systematic
;
?
;
_space_group_IT_number 4
_symmetry_cell_setting monoclinic
_symmetry_space_group_name_Hall 'P 2yb'
_symmetry_space_group_name_H-M 'P 1 21 1'
_atom_sites_solution_hydrogens geom
_atom_sites_solution_primary direct
_atom_sites_solution_secondary difmap
_audit_creation_method SHELXL-97
_cell_angle_alpha 90.00
_cell_angle_beta 103.653(2)
_cell_angle_gamma 90.00
_cell_formula_units_Z 2
_cell_length_a 6.1387(7)
_cell_length_b 11.0076(13)
_cell_length_c 10.7760(13)
_cell_measurement_reflns_used 328
_cell_measurement_temperature 294(2)
_cell_measurement_theta_max 23.529
_cell_measurement_theta_min -23.529
_cell_volume 707.58(14)
_computing_cell_refinement 'BRUKER SMART'
_computing_data_collection 'BRUKER SMART'
_computing_data_reduction 'BRUKER SAINT'
_computing_molecular_graphics Ortep-3
_computing_publication_material 'Wingx publication routines (Farrugia, 1999)'
_computing_structure_refinement 'SHELXL-97 (Sheldrick, 1997)'
_computing_structure_solution 'SHELXS-97 (Sheldrick, 1990)'
_diffrn_ambient_temperature 294(2)
_diffrn_measured_fraction_theta_full 1.000
_diffrn_measured_fraction_theta_max 1.000
_diffrn_measurement_device_type 'Bruker Smart Apex'
_diffrn_measurement_method 'phi-omega scan'
_diffrn_radiation_monochromator graphite
_diffrn_radiation_source 'fine-focus sealed tube'
_diffrn_radiation_type MoK\a
_diffrn_radiation_wavelength 0.71073
_diffrn_reflns_av_R_equivalents 0.0139
_diffrn_reflns_av_sigmaI/netI 0.0167
_diffrn_reflns_limit_h_max 7
_diffrn_reflns_limit_h_min -7
_diffrn_reflns_limit_k_max 13
_diffrn_reflns_limit_k_min -13
_diffrn_reflns_limit_l_max 12
_diffrn_reflns_limit_l_min -12
_diffrn_reflns_number 7023
_diffrn_reflns_theta_full 25.35
_diffrn_reflns_theta_max 25.35
_diffrn_reflns_theta_min 1.94
_exptl_absorpt_coefficient_mu 0.077
_exptl_absorpt_correction_T_max 0.9938
_exptl_absorpt_correction_T_min 0.9852
_exptl_absorpt_correction_type empirical
_exptl_absorpt_process_details SADABS
_exptl_crystal_colour colorless
_exptl_crystal_density_diffrn 1.194
_exptl_crystal_density_method 'not measured'
_exptl_crystal_description parallelepiped
_exptl_crystal_F_000 272
_exptl_crystal_size_max 0.20
_exptl_crystal_size_mid 0.09
_exptl_crystal_size_min 0.08
_refine_diff_density_max 0.152
_refine_diff_density_min -0.157
_refine_diff_density_rms 0.028
_refine_ls_abs_structure_details 'Flack H D (1983), Acta Cryst. A39, 876-881'
_refine_ls_abs_structure_Flack 0(2)
_refine_ls_extinction_coef 0.019(7)
_refine_ls_extinction_expression Fc^*^=kFc[1+0.001xFc^2^\l^3^/sin(2\q)]^-1/4^
_refine_ls_extinction_method SHELXL
_refine_ls_goodness_of_fit_ref 1.063
_refine_ls_hydrogen_treatment constr
_refine_ls_matrix_type full
_refine_ls_number_parameters 173
_refine_ls_number_reflns 2596
_refine_ls_number_restraints 1
_refine_ls_restrained_S_all 1.063
_refine_ls_R_factor_all 0.0473
_refine_ls_R_factor_gt 0.0435
_refine_ls_shift/su_max 0.000
_refine_ls_shift/su_mean 0.000
_refine_ls_structure_factor_coef Fsqd
_refine_ls_weighting_details 'calc w=1/[\s^2^(Fo^2^)+(0.0694P)^2^+0.0779P] where P=(Fo^2^+2Fc^2^)/3'
_refine_ls_weighting_scheme calc
_refine_ls_wR_factor_gt 0.1224
_refine_ls_wR_factor_ref 0.1266
_reflns_number_gt 2392
_reflns_number_total 2596
_reflns_threshold_expression >2sigma(I)
_cod_data_source_file b906205j.txt
_cod_data_source_block ryn2123
_cod_depositor_comments
;
The following automatic conversions were performed:
'_exptl_absorpt_correction_type' value 'Empirical' changed to 'empirical'
according to '/home/saulius/struct/CIF-dictionaries/cif_core.dic'
dictionary named 'cif_core.dic' version 2.4.1 from 2010-06-29.

Automatic conversion script
Id: cif_fix_enum 1527 2010-12-29 10:47:43Z saulius 
;
_cod_original_sg_symbol_H-M 'P 21'
_cod_database_code 7150696

loop_
_symmetry_equiv_pos_as_xyz
'x, y, z'
'-x, y+1/2, -z'

loop_
_atom_site_label
_atom_site_type_symbol
_atom_site_fract_x
_atom_site_fract_y
_atom_site_fract_z
_atom_site_U_iso_or_equiv
_atom_site_adp_type
_atom_site_occupancy
_atom_site_symmetry_multiplicity
_atom_site_calc_flag
_atom_site_refinement_flags
_atom_site_disorder_assembly
_atom_site_disorder_group
C1 C 0.9876(5) 0.3491(3) 0.3715(3) 0.1022(10) Uani 1 1 d . . .
C2 C 0.8066(6) 0.4049(3) 0.4249(2) 0.1002(11) Uani 1 1 d . . .
H2A H 0.8662 0.4210 0.5150 0.120 Uiso 1 1 calc R . .
H2B H 0.6856 0.3467 0.4176 0.120 Uiso 1 1 calc R . .
C3 C 0.7099(4) 0.5242(2) 0.35854(18) 0.0713(6) Uani 1 1 d . . .
H3 H 0.8316 0.5840 0.3718 0.086 Uiso 1 1 calc R . .
C4 C 0.5222(5) 0.5776(3) 0.4093(2) 0.0908(9) Uani 1 1 d . . .
H4A H 0.5772 0.5962 0.4992 0.109 Uiso 1 1 calc R . .
H4B H 0.4032 0.5181 0.4013 0.109 Uiso 1 1 calc R . .
C5 C 0.4283(5) 0.6925(3) 0.3381(2) 0.0875(8) Uani 1 1 d . . .
H5A H 0.5422 0.7554 0.3542 0.105 Uiso 1 1 calc R . .
H5B H 0.3018 0.7211 0.3696 0.105 Uiso 1 1 calc R . .
C6 C 0.3527(3) 0.6693(2) 0.19409(19) 0.0632(5) Uani 1 1 d . . .
H6 H 0.2299 0.6101 0.1790 0.076 Uiso 1 1 calc R . .
C7 C 0.5450(3) 0.61666(17) 0.14135(17) 0.0521(4) Uani 1 1 d . . .
H7 H 0.6673 0.6761 0.1584 0.062 Uiso 1 1 calc R . .
C8 C 0.6333(3) 0.49964(17) 0.21469(18) 0.0566(5) Uani 1 1 d . . .
H8 H 0.5077 0.4424 0.2021 0.068 Uiso 1 1 calc R . .
C9 C 0.8149(4) 0.4396(2) 0.1679(2) 0.0689(6) Uani 1 1 d . . .
H9 H 0.8162 0.4500 0.0824 0.083 Uiso 1 1 calc R . .
C10 C 0.9750(4) 0.3722(3) 0.2390(3) 0.0924(8) Uani 1 1 d . . .
H10 H 1.0833 0.3386 0.2018 0.111 Uiso 1 1 calc R . .
C11 C 0.4746(3) 0.59867(16) -0.00182(17) 0.0507(4) Uani 1 1 d . . .
C12 C 0.2843(3) 0.5331(2) -0.05776(19) 0.0651(5) Uani 1 1 d . . .
H12 H 0.1973 0.4994 -0.0067 0.078 Uiso 1 1 calc R . .
C13 C 0.2219(4) 0.5168(2) -0.1890(2) 0.0752(6) Uani 1 1 d . . .
H13 H 0.0937 0.4724 -0.2252 0.090 Uiso 1 1 calc R . .
C14 C 0.3482(4) 0.5659(3) -0.2657(2) 0.0774(7) Uani 1 1 d . . .
H14 H 0.3051 0.5559 -0.3538 0.093 Uiso 1 1 calc R . .
C15 C 0.5370(4) 0.6294(2) -0.2120(2) 0.0787(7) Uani 1 1 d . . .
H15 H 0.6244 0.6618 -0.2636 0.094 Uiso 1 1 calc R . .
C16 C 0.5999(4) 0.6460(2) -0.0813(2) 0.0662(6) Uani 1 1 d . . .
H16 H 0.7291 0.6899 -0.0462 0.079 Uiso 1 1 calc R . .
C17 C 0.2670(4) 0.7845(2) 0.1283(3) 0.0807(7) Uani 1 1 d . . .
H17 H 0.3731 0.8412 0.1171 0.097 Uiso 1 1 calc R . .
O1 O 1.1340(5) 0.2883(3) 0.4379(3) 0.1701(14) Uani 1 1 d . . .
O2 O 0.0765(3) 0.8106(2) 0.0889(2) 0.1046(7) Uani 1 1 d . . .

loop_
_atom_site_aniso_label
_atom_site_aniso_U_11
_atom_site_aniso_U_22
_atom_site_aniso_U_33
_atom_site_aniso_U_23
_atom_site_aniso_U_13
_atom_site_aniso_U_12
C1 0.098(2) 0.089(2) 0.098(2) 0.0198(16) -0.0182(17) 0.0045(17)
C2 0.129(2) 0.104(2) 0.0505(12) 0.0244(14) -0.0126(14) -0.0315(19)
C3 0.0825(14) 0.0846(15) 0.0401(10) 0.0019(10) 0.0011(10) -0.0223(12)
C4 0.114(2) 0.119(2) 0.0405(10) -0.0142(12) 0.0213(12) -0.0317(17)
C5 0.0956(18) 0.104(2) 0.0660(14) -0.0296(14) 0.0258(13) -0.0063(15)
C6 0.0637(11) 0.0666(12) 0.0596(11) -0.0135(10) 0.0148(9) -0.0067(10)
C7 0.0515(9) 0.0551(10) 0.0472(9) -0.0022(8) 0.0069(7) -0.0086(8)
C8 0.0606(10) 0.0602(11) 0.0453(9) 0.0024(8) 0.0052(8) -0.0119(9)
C9 0.0693(12) 0.0674(13) 0.0663(13) 0.0042(10) 0.0086(10) 0.0034(11)
C10 0.0786(15) 0.0835(17) 0.104(2) 0.0110(15) -0.0002(14) 0.0118(13)
C11 0.0517(9) 0.0544(11) 0.0450(9) 0.0019(8) 0.0094(7) -0.0018(8)
C12 0.0646(12) 0.0813(14) 0.0488(10) -0.0006(10) 0.0121(9) -0.0159(11)
C13 0.0736(13) 0.0977(17) 0.0497(11) -0.0074(11) 0.0053(9) -0.0224(13)
C14 0.0914(16) 0.0977(17) 0.0420(10) -0.0002(10) 0.0136(10) -0.0102(13)
C15 0.0923(16) 0.0967(17) 0.0529(12) 0.0073(12) 0.0287(11) -0.0196(14)
C16 0.0666(12) 0.0751(14) 0.0571(11) 0.0024(10) 0.0147(9) -0.0162(10)
C17 0.0772(15) 0.0665(14) 0.0973(18) -0.0162(13) 0.0187(13) 0.0012(12)
O1 0.169(2) 0.154(3) 0.142(2) 0.047(2) -0.052(2) 0.050(2)
O2 0.0812(12) 0.1053(15) 0.1273(17) -0.0027(13) 0.0250(11) 0.0280(11)

loop_
_atom_type_symbol
_atom_type_description
_atom_type_scat_dispersion_real
_atom_type_scat_dispersion_imag
_atom_type_scat_source
C C 0.0033 0.0016 'International Tables Vol C Tables 4.2.6.8 and 6.1.1.4'
H H 0.0000 0.0000 'International Tables Vol C Tables 4.2.6.8 and 6.1.1.4'
O O 0.0106 0.0060 'International Tables Vol C Tables 4.2.6.8 and 6.1.1.4'

loop_
_geom_angle_atom_site_label_1
_geom_angle_atom_site_label_2
_geom_angle_atom_site_label_3
_geom_angle
_geom_angle_site_symmetry_1
_geom_angle_site_symmetry_3
_geom_angle_publ_flag
O1 C1 C10 123.0(4) . . ?
O1 C1 C2 121.0(3) . . ?
C10 C1 C2 116.0(2) . . ?
C1 C2 C3 114.2(2) . . ?
C1 C2 H2A 108.7 . . ?
C3 C2 H2A 108.7 . . ?
C1 C2 H2B 108.7 . . ?
C3 C2 H2B 108.7 . . ?
H2A C2 H2B 107.6 . . ?
C4 C3 C8 110.91(17) . . ?
C4 C3 C2 114.0(2) . . ?
C8 C3 C2 108.10(19) . . ?
C4 C3 H3 107.9 . . ?
C8 C3 H3 107.9 . . ?
C2 C3 H3 107.9 . . ?
C3 C4 C5 111.9(2) . . ?
C3 C4 H4A 109.2 . . ?
C5 C4 H4A 109.2 . . ?
C3 C4 H4B 109.2 . . ?
C5 C4 H4B 109.2 . . ?
H4A C4 H4B 107.9 . . ?
C4 C5 C6 111.1(2) . . ?
C4 C5 H5A 109.4 . . ?
C6 C5 H5A 109.4 . . ?
C4 C5 H5B 109.4 . . ?
C6 C5 H5B 109.4 . . ?
H5A C5 H5B 108.0 . . ?
C17 C6 C5 109.2(2) . . ?
C17 C6 C7 111.14(18) . . ?
C5 C6 C7 111.20(17) . . ?
C17 C6 H6 108.4 . . ?
C5 C6 H6 108.4 . . ?
C7 C6 H6 108.4 . . ?
C11 C7 C6 111.50(15) . . ?
C11 C7 C8 113.23(15) . . ?
C6 C7 C8 109.43(16) . . ?
C11 C7 H7 107.5 . . ?
C6 C7 H7 107.5 . . ?
C8 C7 H7 107.5 . . ?
C9 C8 C3 110.26(17) . . ?
C9 C8 C7 113.56(17) . . ?
C3 C8 C7 110.96(16) . . ?
C9 C8 H8 107.2 . . ?
C3 C8 H8 107.2 . . ?
C7 C8 H8 107.2 . . ?
C10 C9 C8 124.7(2) . . ?
C10 C9 H9 117.7 . . ?
C8 C9 H9 117.7 . . ?
C9 C10 C1 122.3(3) . . ?
C9 C10 H10 118.8 . . ?
C1 C10 H10 118.8 . . ?
C16 C11 C12 117.55(17) . . ?
C16 C11 C7 121.09(16) . . ?
C12 C11 C7 121.35(16) . . ?
C11 C12 C13 120.85(19) . . ?
C11 C12 H12 119.6 . . ?
C13 C12 H12 119.6 . . ?
C14 C13 C12 120.3(2) . . ?
C14 C13 H13 119.9 . . ?
C12 C13 H13 119.9 . . ?
C15 C14 C13 119.54(19) . . ?
C15 C14 H14 120.2 . . ?
C13 C14 H14 120.2 . . ?
C14 C15 C16 120.4(2) . . ?
C14 C15 H15 119.8 . . ?
C16 C15 H15 119.8 . . ?
C11 C16 C15 121.33(19) . . ?
C11 C16 H16 119.3 . . ?
C15 C16 H16 119.3 . . ?
O2 C17 C6 125.9(3) . . ?
O2 C17 H17 117.0 . . ?
C6 C17 H17 117.0 . . ?

loop_
_geom_bond_atom_site_label_1
_geom_bond_atom_site_label_2
_geom_bond_distance
_geom_bond_site_symmetry_2
_geom_bond_publ_flag
C1 O1 1.209(3) . ?
C1 C10 1.435(5) . ?
C1 C2 1.498(5) . ?
C2 C3 1.545(4) . ?
C2 H2A 0.9700 . ?
C2 H2B 0.9700 . ?
C3 C4 1.506(4) . ?
C3 C8 1.534(2) . ?
C3 H3 0.9800 . ?
C4 C5 1.520(4) . ?
C4 H4A 0.9700 . ?
C4 H4B 0.9700 . ?
C5 C6 1.533(3) . ?
C5 H5A 0.9700 . ?
C5 H5B 0.9700 . ?
C6 C17 1.488(3) . ?
C6 C7 1.539(3) . ?
C6 H6 0.9800 . ?
C7 C11 1.514(3) . ?
C7 C8 1.541(3) . ?
C7 H7 0.9800 . ?
C8 C9 1.483(3) . ?
C8 H8 0.9800 . ?
C9 C10 1.322(3) . ?
C9 H9 0.9300 . ?
C10 H10 0.9300 . ?
C11 C16 1.381(3) . ?
C11 C12 1.385(3) . ?
C12 C13 1.387(3) . ?
C12 H12 0.9300 . ?
C13 C14 1.370(3) . ?
C13 H13 0.9300 . ?
C14 C15 1.360(3) . ?
C14 H14 0.9300 . ?
C15 C16 1.381(3) . ?
C15 H15 0.9300 . ?
C16 H16 0.9300 . ?
C17 O2 1.182(3) . ?
C17 H17 0.9300 . ?

loop_
_cod_related_entry_id
_cod_related_entry_database
_cod_related_entry_code
1 ChemSpider 25943732
